data_7708781
loop_
_publ_author_name
'Pahar, Sanjukta'
'Sharma, Vishal'
'Tothadi, Srinu'
'Sen, Sakya S.'

_publ_section_title
;
 Pyridylpyrrolido ligand in Ge(ii) and Sn(ii) chemistry: synthesis,
 reactivity and catalytic application
;
_journal_name_full 'Dalton Transactions'
_journal_paper_doi 10.1039/D1DT03136H
_journal_year 2021
_chemical_formula_moiety 'C22 H22 N4 Sn'
_chemical_formula_sum 'C22 H22 N4 Sn'
_chemical_formula_weight 461.15
_chemical_name_systematic Homoleptic_Sn
_chemical_properties_physical Air-sensitive,Moisture-sensitive
_space_group_crystal_system triclinic
_space_group_IT_number 2
_space_group_name_Hall '-P 1'
_space_group_name_H-M_alt 'P -1'
_atom_sites_solution_hydrogens geom
_atom_sites_solution_primary heavy
_audit_block_doi 10.5517/ccdc.csd.cc28t8r4
_audit_creation_date 2021-09-04
_audit_creation_method
;
Olex2 1.3
(compiled 2020.11.12 svn.r5f609507 for OlexSys, GUI svn.r6272)
;
_audit_update_record
;
2021-09-13 deposited with the CCDC.	2021-10-21 downloaded from the CCDC.
;
_cell_angle_alpha 91.477(2)
_cell_angle_beta 103.126(2)
_cell_angle_gamma 90.790(2)
_cell_formula_units_Z 4
_cell_length_a 11.9136(7)
_cell_length_b 12.1859(7)
_cell_length_c 13.5673(8)
_cell_measurement_reflns_used 9949
_cell_measurement_temperature 100(2)
_cell_measurement_theta_max 28.16
_cell_measurement_theta_min 2.24
_cell_volume 1917.18(19)
_computing_cell_refinement 'SAINT v8.37A (Bruker, 2015)'
_computing_data_reduction 'SAINT v8.37A (Bruker, 2015)'
_computing_molecular_graphics 'Olex2 1.3 (Dolomanov et al., 2009)'
_computing_publication_material 'Olex2 1.3 (Dolomanov et al., 2009)'
_computing_structure_refinement 'SHELXL 2018/3 (Sheldrick, 2015)'
_computing_structure_solution 'SHELXS  (Sheldrick, 2008)'
_diffrn_ambient_temperature 100.0
_diffrn_measured_fraction_theta_full 0.999
_diffrn_measured_fraction_theta_max 0.999
_diffrn_measurement_device_type 'Bruker APEX-II CCD'
_diffrn_measurement_method '\f and \w scans'
_diffrn_radiation_type MoK\a
_diffrn_radiation_wavelength 0.71073
_diffrn_reflns_av_R_equivalents 0.0585
_diffrn_reflns_av_unetI/netI 0.0472
_diffrn_reflns_Laue_measured_fraction_full 0.999
_diffrn_reflns_Laue_measured_fraction_max 0.999
_diffrn_reflns_limit_h_max 15
_diffrn_reflns_limit_h_min -15
_diffrn_reflns_limit_k_max 15
_diffrn_reflns_limit_k_min -15
_diffrn_reflns_limit_l_max 17
_diffrn_reflns_limit_l_min -17
_diffrn_reflns_number 41117
_diffrn_reflns_point_group_measured_fraction_full 0.999
_diffrn_reflns_point_group_measured_fraction_max 0.999
_diffrn_reflns_theta_full 25.242
_diffrn_reflns_theta_max 27.498
_diffrn_reflns_theta_min 1.542
_diffrn_source_current 1.4
_diffrn_source_power 0.07
_diffrn_source_voltage 50.0
_diffrn_standards_number 0
_exptl_absorpt_coefficient_mu 1.347
_exptl_absorpt_correction_T_max 0.695
_exptl_absorpt_correction_T_min 0.665
_exptl_absorpt_correction_type none
_exptl_absorpt_process_details
;
SADABS-2014/5 (Bruker,2014/5) was used for absorption correction.
wR2(int) was 0.0758 before and 0.0621 after correction.
The Ratio of minimum to maximum transmission is 0.9276.
The \l/2 correction factor is Not present.
;
_exptl_crystal_colour yellow
_exptl_crystal_colour_primary yellow
_exptl_crystal_density_diffrn 1.598
_exptl_crystal_description plate
_exptl_crystal_F_000 928.0
_exptl_crystal_size_max 0.31
_exptl_crystal_size_mid 0.28
_exptl_crystal_size_min 0.27
_refine_diff_density_max 0.962
_refine_diff_density_min -0.896
_refine_diff_density_rms 0.105
_refine_ls_extinction_method none
_refine_ls_goodness_of_fit_ref 1.268
_refine_ls_hydrogen_treatment constr
_refine_ls_matrix_type full
_refine_ls_number_parameters 504
_refine_ls_number_reflns 8805
_refine_ls_number_restraints 0
_refine_ls_restrained_S_all 1.268
_refine_ls_R_factor_all 0.0633
_refine_ls_R_factor_gt 0.0491
_refine_ls_shift/su_max 0.001
_refine_ls_shift/su_mean 0.000
_refine_ls_structure_factor_coef Fsqd
_refine_ls_weighting_details 'w=1/[\s^2^(Fo^2^)+5.9836P] where P=(Fo^2^+2Fc^2^)/3'
_refine_ls_weighting_scheme calc
_refine_ls_wR_factor_gt 0.0957
_refine_ls_wR_factor_ref 0.1004
_reflns_Friedel_coverage 0.000
_reflns_number_gt 7299
_reflns_number_total 8809
_reflns_threshold_expression 'I > 2\s(I)'
_cod_data_source_file d1dt03136h2.cif
_cod_data_source_block sp_a
_cod_database_code 7708781
_shelx_shelxl_version_number 2018/3
_shelx_space_group_comment
;
The symmetry employed for this shelxl refinement is uniquely defined
by the following loop, which should always be used as a source of
symmetry information in preference to the above space-group names.
They are only intended as comments.
;
_olex2_refinement_description
;
1. Others
 Fixed Sof: Sn(0.75) Sn2(0.25)
2.a Aromatic/amide H refined with riding coordinates:
 C37(H37), C40(H40), C6(H6), C9(H9), C8(H8), C7(H7), C38(H38), C31(H31),
 C2(H2), C30(H30), C11(H11), C39(H39), C33(H33), C28(H28), C24(H24), C29(H29),
 C15(H15), C18(H18), C17(H17), C16(H16)
2.b Idealised Me refined as rotating group:
 C42(H42A,H42B,H42C), C19(H19A,H19B,H19C), C43(H43A,H43B,H43C), C44(H44A,H44B,
 H44C), C21(H21A,H21B,H21C), C22(H22A,H22B,H22C), C20(H20A,H20B,H20C), C41(H41A,
 H41B,H41C)
;
_olex2_submission_original_sample_id 'Homoleptic_sp_a '
_olex2_submission_special_instructions 'No special instructions were received'

loop_
_space_group_symop_operation_xyz
'x, y, z'
'-x, -y, -z'

loop_
_atom_site_label
_atom_site_type_symbol
_atom_site_fract_x
_atom_site_fract_y
_atom_site_fract_z
_atom_site_U_iso_or_equiv
_atom_site_adp_type
_atom_site_occupancy
_atom_site_site_symmetry_order
_atom_site_calc_flag
_atom_site_refinement_flags_posn
_atom_site_refinement_flags_adp
_atom_site_refinement_flags_occupancy
_atom_site_disorder_assembly
_atom_site_disorder_group
Sn1 Sn 0.08450(3) 0.11602(3) 0.11759(2) 0.02333(10) Uani 1 1 d . . . . .
Sn Sn 0.37669(18) 0.4484(3) 0.3936(3) 0.0226(3) Uani 0.75 1 d . . P A 1
N3 N 0.2127(3) 0.1269(3) 0.2624(3) 0.0279(9) Uani 1 1 d . . . . .
N5 N 0.2471(3) 0.4325(3) 0.2467(3) 0.0288(9) Uani 1 1 d . . . . .
C37 C 0.3588(4) 0.8151(4) 0.3366(3) 0.0225(9) Uani 1 1 d . . . . .
H37 H 0.308174 0.870391 0.349590 0.027 Uiso 1 1 calc R U . . .
C5 C 0.0642(3) -0.1381(3) 0.1705(3) 0.0180(9) Uani 1 1 d . . . . .
N2 N 0.1221(3) -0.0732(3) 0.1176(3) 0.0188(7) Uani 1 1 d . . . . .
C40 C 0.4997(4) 0.6551(4) 0.2984(4) 0.0283(11) Uani 1 1 d . . . . .
H40 H 0.549285 0.599188 0.284660 0.034 Uiso 1 1 calc R U . . .
C35 C 0.2659(4) 0.6750(4) 0.4268(3) 0.0222(9) Uani 1 1 d . . . . .
C26 C 0.2839(4) 0.4184(4) 0.1560(4) 0.0318(11) Uani 1 1 d . . . . .
C6 C 0.0901(4) -0.2498(4) 0.1805(3) 0.0208(9) Uani 1 1 d . . . . .
H6 H 0.052420 -0.293863 0.220384 0.025 Uiso 1 1 calc R U . . .
C9 C 0.1985(4) -0.1204(4) 0.0703(3) 0.0250(10) Uani 1 1 d . . . . .
H9 H 0.236784 -0.075625 0.031309 0.030 Uiso 1 1 calc R U . . .
C36 C 0.3464(3) 0.7071(4) 0.3685(3) 0.0180(9) Uani 1 1 d . . . . .
C23 C 0.1300(4) 0.4314(4) 0.2212(4) 0.0308(11) Uani 1 1 d . . . . .
C4 C -0.0247(4) -0.0850(4) 0.2098(3) 0.0209(9) Uani 1 1 d . . . . .
C10 C 0.2072(4) 0.1342(4) 0.3607(4) 0.0300(11) Uani 1 1 d . . . . .
C8 C 0.2228(4) -0.2294(4) 0.0761(4) 0.0273(10) Uani 1 1 d . . . . .
H8 H 0.276378 -0.259676 0.041098 0.033 Uiso 1 1 calc R U . . .
C27 C 0.4055(5) 0.4089(4) 0.1611(4) 0.0395(13) Uani 1 1 d . . . . .
N7 N 0.2642(3) 0.5664(3) 0.4529(3) 0.0251(8) Uani 1 1 d . . . . .
C7 C 0.1685(4) -0.2959(4) 0.1337(4) 0.0256(10) Uani 1 1 d . . . . .
H7 H 0.185643 -0.371627 0.140375 0.031 Uiso 1 1 calc R U . . .
C13 C 0.3312(4) 0.1255(4) 0.2603(3) 0.0233(10) Uani 1 1 d . . . . .
N8 N 0.4153(3) 0.6266(3) 0.3459(3) 0.0222(8) Uani 1 1 d . . . . .
N1 N -0.0436(3) 0.0235(3) 0.1885(3) 0.0216(8) Uani 1 1 d . . . . .
C38 C 0.4436(4) 0.8405(4) 0.2870(3) 0.0250(10) Uani 1 1 d . . . . .
H38 H 0.451776 0.912967 0.265020 0.030 Uiso 1 1 calc R U . . .
C3 C -0.1060(4) -0.1251(4) 0.2623(3) 0.0224(9) Uani 1 1 d . . . . .
C31 C 0.5886(4) 0.3940(4) 0.2657(5) 0.0405(14) Uani 1 1 d . . . . .
H31 H 0.634716 0.388265 0.332311 0.049 Uiso 1 1 calc R U . . .
C2 C -0.1755(4) -0.0349(4) 0.2713(3) 0.0265(10) Uani 1 1 d . . . . .
H2 H -0.238743 -0.034505 0.303166 0.032 Uiso 1 1 calc R U . . .
C30 C 0.6412(5) 0.3890(5) 0.1874(5) 0.0515(17) Uani 1 1 d . . . . .
H30 H 0.722570 0.383690 0.198624 0.062 Uiso 1 1 calc R U . . .
C11 C 0.3188(4) 0.1359(4) 0.4227(4) 0.0263(10) Uani 1 1 d . . . . .
H11 H 0.338104 0.140549 0.494647 0.032 Uiso 1 1 calc R U . . .
C39 C 0.5178(4) 0.7582(4) 0.2693(4) 0.0278(10) Uani 1 1 d . . . . .
H39 H 0.579295 0.774053 0.237686 0.033 Uiso 1 1 calc R U . . .
C12 C 0.3956(4) 0.1297(4) 0.3604(4) 0.0281(11) Uani 1 1 d . . . . .
C25 C 0.1870(4) 0.4105(4) 0.0749(4) 0.0355(12) Uani 1 1 d . . . . .
C32 C 0.1915(4) 0.5572(4) 0.5166(4) 0.0307(11) Uani 1 1 d . . . . .
C33 C 0.1465(4) 0.6583(4) 0.5309(4) 0.0295(11) Uani 1 1 d . . . . .
H33 H 0.093142 0.673459 0.571646 0.035 Uiso 1 1 calc R U . . .
C42 C 0.1820(5) 0.3970(6) -0.0366(4) 0.0553(18) Uani 1 1 d . . . . .
H42A H 0.221527 0.459505 -0.058902 0.083 Uiso 1 1 calc R U . . .
H42B H 0.101286 0.393803 -0.074164 0.083 Uiso 1 1 calc R U . . .
H42C H 0.219799 0.328892 -0.049435 0.083 Uiso 1 1 calc R U . . .
N6 N 0.4735(3) 0.4066(3) 0.2544(4) 0.0362(11) Uani 1 1 d . . . . .
N4 N 0.2764(4) 0.1206(4) 0.0837(3) 0.0346(10) Uani 1 1 d . . . . .
C19 C -0.1807(4) 0.1674(4) 0.2155(4) 0.0353(12) Uani 1 1 d . . . . .
H19A H -0.118751 0.218158 0.208190 0.053 Uiso 1 1 calc R U . . .
H19B H -0.208028 0.188533 0.276067 0.053 Uiso 1 1 calc R U . . .
H19C H -0.244504 0.170347 0.155703 0.053 Uiso 1 1 calc R U . . .
C34 C 0.1930(4) 0.7350(4) 0.4750(3) 0.0232(10) Uani 1 1 d . . . . .
C14 C 0.3626(4) 0.1236(4) 0.1661(4) 0.0323(11) Uani 1 1 d . . . . .
C1 C -0.1360(4) 0.0533(4) 0.2256(3) 0.0253(10) Uani 1 1 d . . . . .
C28 C 0.4539(5) 0.3995(6) 0.0765(5) 0.0588(19) Uani 1 1 d . . . . .
H28 H 0.405837 0.398329 0.010178 0.071 Uiso 1 1 calc R U . . .
C24 C 0.0913(4) 0.4186(4) 0.1166(4) 0.0302(11) Uani 1 1 d . . . . .
H24 H 0.013062 0.415975 0.080233 0.036 Uiso 1 1 calc R U . . .
C29 C 0.5728(5) 0.3920(6) 0.0900(6) 0.068(2) Uani 1 1 d . . . . .
H29 H 0.606778 0.388843 0.033158 0.082 Uiso 1 1 calc R U . . .
C15 C 0.4768(4) 0.1263(5) 0.1541(4) 0.0414(14) Uani 1 1 d . . . . .
H15 H 0.539035 0.129949 0.212078 0.050 Uiso 1 1 calc R U . . .
C43 C 0.1713(4) 0.4507(5) 0.5622(4) 0.0389(13) Uani 1 1 d . . . . .
H43A H 0.215990 0.393380 0.537704 0.058 Uiso 1 1 calc R U . . .
H43B H 0.089080 0.430741 0.542631 0.058 Uiso 1 1 calc R U . . .
H43C H 0.195461 0.458016 0.636082 0.058 Uiso 1 1 calc R U . . .
C44 C 0.1665(4) 0.8557(4) 0.4714(4) 0.0287(11) Uani 1 1 d . . . . .
H44A H 0.238350 0.898862 0.492697 0.043 Uiso 1 1 calc R U . . .
H44B H 0.115557 0.872708 0.516947 0.043 Uiso 1 1 calc R U . . .
H44C H 0.128252 0.874092 0.402061 0.043 Uiso 1 1 calc R U . . .
C21 C 0.0978(4) 0.1385(5) 0.3940(4) 0.0385(13) Uani 1 1 d . . . . .
H21A H 0.050981 0.197907 0.359944 0.058 Uiso 1 1 calc R U . . .
H21B H 0.113967 0.151892 0.467436 0.058 Uiso 1 1 calc R U . . .
H21C H 0.055649 0.068386 0.376701 0.058 Uiso 1 1 calc R U . . .
C22 C 0.5250(4) 0.1280(5) 0.3985(4) 0.0381(13) Uani 1 1 d . . . . .
H22A H 0.556099 0.066731 0.365490 0.057 Uiso 1 1 calc R U . . .
H22B H 0.543928 0.118902 0.471933 0.057 Uiso 1 1 calc R U . . .
H22C H 0.558997 0.197244 0.382751 0.057 Uiso 1 1 calc R U . . .
C18 C 0.2989(5) 0.1203(5) -0.0101(4) 0.0413(14) Uani 1 1 d . . . . .
H18 H 0.235662 0.119888 -0.067189 0.050 Uiso 1 1 calc R U . . .
C17 C 0.4067(6) 0.1205(6) -0.0262(5) 0.064(2) Uani 1 1 d . . . . .
H17 H 0.419632 0.118712 -0.092797 0.077 Uiso 1 1 calc R U . . .
C16 C 0.4986(6) 0.1235(7) 0.0591(5) 0.069(2) Uani 1 1 d . . . . .
H16 H 0.575857 0.123704 0.051243 0.083 Uiso 1 1 calc R U . . .
C20 C -0.1198(4) -0.2368(4) 0.3010(4) 0.0285(11) Uani 1 1 d . . . . .
H20A H -0.136292 -0.290368 0.244171 0.043 Uiso 1 1 calc R U . . .
H20B H -0.183621 -0.237209 0.335558 0.043 Uiso 1 1 calc R U . . .
H20C H -0.048462 -0.256309 0.348669 0.043 Uiso 1 1 calc R U . . .
C41 C 0.0573(5) 0.4460(5) 0.2951(4) 0.0439(14) Uani 1 1 d . . . . .
H41A H 0.079533 0.393345 0.349198 0.066 Uiso 1 1 calc R U . . .
H41B H -0.023826 0.433288 0.261053 0.066 Uiso 1 1 calc R U . . .
H41C H 0.067856 0.520863 0.324167 0.066 Uiso 1 1 calc R U . . .
Sn2 Sn 0.3779(7) 0.4465(9) 0.3826(8) 0.046(2) Uani 0.25 1 d . . P A 1

loop_
_atom_site_aniso_label
_atom_site_aniso_U_11
_atom_site_aniso_U_22
_atom_site_aniso_U_33
_atom_site_aniso_U_23
_atom_site_aniso_U_13
_atom_site_aniso_U_12
Sn1 0.02332(17) 0.01831(17) 0.02270(17) 0.00294(12) -0.00666(12) -0.00200(12)
Sn 0.0210(6) 0.0165(7) 0.0257(4) 0.0043(4) -0.0043(4) -0.0020(5)
N3 0.030(2) 0.019(2) 0.028(2) -0.0014(16) -0.0076(17) -0.0010(16)
N5 0.029(2) 0.019(2) 0.034(2) -0.0007(17) -0.0023(18) 0.0011(16)
C37 0.024(2) 0.020(2) 0.021(2) 0.0010(18) -0.0006(18) 0.0010(18)
C5 0.019(2) 0.018(2) 0.014(2) -0.0009(16) -0.0023(16) -0.0043(16)
N2 0.0198(18) 0.0158(18) 0.0181(18) 0.0004(14) -0.0009(14) -0.0035(14)
C40 0.025(2) 0.026(3) 0.035(3) -0.001(2) 0.010(2) 0.007(2)
C35 0.020(2) 0.023(2) 0.020(2) 0.0031(18) -0.0023(17) -0.0070(18)
C26 0.031(3) 0.023(3) 0.037(3) -0.006(2) -0.003(2) 0.010(2)
C6 0.020(2) 0.020(2) 0.021(2) 0.0009(18) 0.0022(17) -0.0031(17)
C9 0.021(2) 0.029(3) 0.024(2) -0.001(2) 0.0036(18) -0.0017(19)
C36 0.0130(19) 0.023(2) 0.016(2) -0.0013(17) -0.0005(16) -0.0051(16)
C23 0.028(2) 0.019(2) 0.041(3) 0.004(2) -0.002(2) -0.0025(19)
C4 0.021(2) 0.022(2) 0.017(2) -0.0003(17) -0.0014(17) -0.0022(18)
C10 0.030(2) 0.024(3) 0.034(3) -0.008(2) 0.003(2) 0.004(2)
C8 0.024(2) 0.031(3) 0.028(2) -0.007(2) 0.009(2) 0.003(2)
C27 0.034(3) 0.025(3) 0.052(3) -0.014(2) -0.004(3) 0.013(2)
N7 0.0245(19) 0.025(2) 0.025(2) 0.0038(16) 0.0035(16) -0.0075(16)
C7 0.026(2) 0.019(2) 0.030(3) 0.0006(19) 0.0021(19) -0.0005(18)
C13 0.023(2) 0.020(2) 0.023(2) 0.0007(18) -0.0039(18) -0.0040(18)
N8 0.0198(18) 0.021(2) 0.024(2) 0.0008(16) 0.0020(15) 0.0005(15)
N1 0.0224(18) 0.0177(19) 0.0236(19) -0.0057(15) 0.0037(15) 0.0037(15)
C38 0.026(2) 0.026(3) 0.022(2) 0.0050(19) 0.0027(19) -0.0013(19)
C3 0.018(2) 0.029(3) 0.019(2) -0.0027(18) 0.0023(17) 0.0006(18)
C31 0.031(3) 0.022(3) 0.060(4) -0.007(3) -0.007(3) 0.008(2)
C2 0.019(2) 0.036(3) 0.023(2) -0.008(2) 0.0031(18) 0.0004(19)
C30 0.035(3) 0.037(3) 0.077(5) -0.015(3) 0.001(3) 0.018(3)
C11 0.025(2) 0.029(3) 0.022(2) -0.0065(19) 0.0001(19) 0.0014(19)
C39 0.024(2) 0.032(3) 0.031(3) 0.004(2) 0.012(2) -0.002(2)
C12 0.026(2) 0.024(3) 0.030(3) -0.001(2) -0.002(2) -0.0034(19)
C25 0.035(3) 0.027(3) 0.038(3) -0.009(2) -0.004(2) 0.011(2)
C32 0.025(2) 0.039(3) 0.025(2) 0.009(2) -0.001(2) -0.011(2)
C33 0.019(2) 0.042(3) 0.026(2) 0.002(2) 0.0036(19) -0.006(2)
C42 0.041(3) 0.069(5) 0.044(4) -0.028(3) -0.013(3) 0.024(3)
N6 0.028(2) 0.022(2) 0.051(3) -0.002(2) -0.007(2) 0.0061(17)
N4 0.039(2) 0.033(2) 0.028(2) 0.0051(19) 0.0024(19) -0.0109(19)
C19 0.026(3) 0.037(3) 0.040(3) -0.003(2) 0.001(2) 0.007(2)
C34 0.016(2) 0.031(3) 0.020(2) 0.0010(19) -0.0016(17) -0.0021(18)
C14 0.039(3) 0.026(3) 0.029(3) 0.005(2) 0.001(2) -0.011(2)
C1 0.022(2) 0.024(2) 0.026(2) -0.0074(19) -0.0031(18) 0.0028(18)
C28 0.042(3) 0.081(5) 0.048(4) -0.024(3) -0.001(3) 0.032(3)
C24 0.024(2) 0.018(2) 0.044(3) -0.004(2) -0.002(2) 0.0015(19)
C29 0.043(4) 0.092(6) 0.069(5) -0.027(4) 0.013(3) 0.035(4)
C15 0.029(3) 0.064(4) 0.029(3) 0.002(3) 0.004(2) -0.021(3)
C43 0.033(3) 0.045(3) 0.037(3) 0.014(3) 0.004(2) -0.016(2)
C44 0.022(2) 0.034(3) 0.030(3) 0.000(2) 0.0049(19) -0.003(2)
C21 0.028(3) 0.043(3) 0.042(3) -0.014(3) 0.004(2) 0.008(2)
C22 0.029(3) 0.049(3) 0.029(3) -0.001(2) -0.008(2) -0.002(2)
C18 0.053(3) 0.045(3) 0.021(3) 0.003(2) 0.000(2) -0.012(3)
C17 0.072(5) 0.092(6) 0.029(3) 0.008(3) 0.014(3) -0.035(4)
C16 0.050(4) 0.112(7) 0.047(4) -0.001(4) 0.017(3) -0.037(4)
C20 0.025(2) 0.036(3) 0.025(2) 0.000(2) 0.008(2) -0.004(2)
C41 0.031(3) 0.055(4) 0.041(3) 0.009(3) -0.001(2) -0.016(3)
Sn2 0.051(3) 0.023(2) 0.048(4) 0.006(2) -0.018(2) -0.005(2)

loop_
_atom_type_symbol
_atom_type_description
_atom_type_scat_dispersion_real
_atom_type_scat_dispersion_imag
_atom_type_scat_source
C C 0.0033 0.0016 'International Tables Vol C Tables 4.2.6.8 and 6.1.1.4'
H H 0.0000 0.0000 'International Tables Vol C Tables 4.2.6.8 and 6.1.1.4'
N N 0.0061 0.0033 'International Tables Vol C Tables 4.2.6.8 and 6.1.1.4'
Sn Sn -0.6537 1.4246 'International Tables Vol C Tables 4.2.6.8 and 6.1.1.4'

loop_
_geom_angle_atom_site_label_1
_geom_angle_atom_site_label_2
_geom_angle_atom_site_label_3
_geom_angle
_geom_angle_site_symmetry_1
_geom_angle_site_symmetry_3
_geom_angle_publ_flag
N3 Sn1 N2 86.21(13) . . ?
N3 Sn1 N1 91.86(14) . . ?
N3 Sn1 N4 71.14(15) . . ?
N2 Sn1 N4 80.08(13) . . ?
N1 Sn1 N2 70.05(12) . . ?
N1 Sn1 N4 146.62(14) . . ?
N5 Sn N7 90.35(17) . . ?
N5 Sn N8 86.77(17) . . ?
N5 Sn N6 69.89(17) . . ?
N7 Sn N8 70.92(16) . . ?
N7 Sn N6 145.2(2) . . ?
N8 Sn N6 79.33(16) . . ?
C10 N3 Sn1 134.7(3) . . ?
C10 N3 C13 107.1(4) . . ?
C13 N3 Sn1 118.2(3) . . ?
C26 N5 Sn 119.9(3) . . ?
C26 N5 Sn2 116.8(4) . . ?
C23 N5 Sn 133.6(4) . . ?
C23 N5 C26 106.5(4) . . ?
C23 N5 Sn2 136.6(4) . . ?
Sn2 N5 Sn 3.0(3) . . ?
C36 C37 H37 119.8 . . ?
C38 C37 H37 119.8 . . ?
C38 C37 C36 120.3(4) . . ?
N2 C5 C6 119.8(4) . . ?
N2 C5 C4 115.6(4) . . ?
C6 C5 C4 124.5(4) . . ?
C5 N2 Sn1 117.2(3) . . ?
C9 N2 Sn1 124.2(3) . . ?
C9 N2 C5 118.6(4) . . ?
N8 C40 H40 117.9 . . ?
C39 C40 H40 117.9 . . ?
C39 C40 N8 124.2(4) . . ?
N7 C35 C36 117.4(4) . . ?
N7 C35 C34 109.5(4) . . ?
C34 C35 C36 132.6(4) . . ?
N5 C26 C27 118.6(4) . . ?
C25 C26 N5 109.0(4) . . ?
C25 C26 C27 132.3(5) . . ?
C5 C6 H6 119.5 . . ?
C7 C6 C5 121.0(4) . . ?
C7 C6 H6 119.5 . . ?
N2 C9 H9 118.6 . . ?
N2 C9 C8 122.8(4) . . ?
C8 C9 H9 118.6 . . ?
C37 C36 C35 124.0(4) . . ?
N8 C36 C37 120.0(4) . . ?
N8 C36 C35 115.9(4) . . ?
N5 C23 C24 110.0(5) . . ?
N5 C23 C41 123.7(5) . . ?
C24 C23 C41 126.3(5) . . ?
N1 C4 C5 117.3(4) . . ?
N1 C4 C3 110.3(4) . . ?
C3 C4 C5 132.3(4) . . ?
N3 C10 C11 109.8(4) . . ?
N3 C10 C21 123.3(4) . . ?
C11 C10 C21 126.9(5) . . ?
C9 C8 H8 120.3 . . ?
C9 C8 C7 119.3(4) . . ?
C7 C8 H8 120.3 . . ?
N6 C27 C26 115.8(5) . . ?
N6 C27 C28 119.8(5) . . ?
C28 C27 C26 124.4(5) . . ?
Sn N7 Sn2 3.0(3) . . ?
C35 N7 Sn 118.9(3) . . ?
C35 N7 Sn2 117.0(4) . . ?
C32 N7 Sn 133.7(3) . . ?
C32 N7 C35 107.3(4) . . ?
C32 N7 Sn2 135.7(4) . . ?
C6 C7 C8 118.4(4) . . ?
C6 C7 H7 120.8 . . ?
C8 C7 H7 120.8 . . ?
C12 C13 N3 108.0(4) . . ?
C12 C13 C14 132.8(4) . . ?
C14 C13 N3 119.2(4) . . ?
C40 N8 Sn 125.6(3) . . ?
C40 N8 C36 118.0(4) . . ?
C40 N8 Sn2 123.0(4) . . ?
C36 N8 Sn 116.4(3) . . ?
C36 N8 Sn2 118.9(4) . . ?
Sn2 N8 Sn 3.7(4) . . ?
C4 N1 Sn1 118.5(3) . . ?
C1 N1 Sn1 134.3(3) . . ?
C1 N1 C4 106.9(4) . . ?
C37 C38 H38 120.5 . . ?
C37 C38 C39 119.0(4) . . ?
C39 C38 H38 120.5 . . ?
C4 C3 C20 129.8(4) . . ?
C2 C3 C4 104.6(4) . . ?
C2 C3 C20 125.5(4) . . ?
C30 C31 H31 118.2 . . ?
C30 C31 N6 123.6(6) . . ?
N6 C31 H31 118.2 . . ?
C3 C2 H2 125.9 . . ?
C1 C2 C3 108.2(4) . . ?
C1 C2 H2 125.9 . . ?
C31 C30 H30 121.0 . . ?
C31 C30 C29 118.0(6) . . ?
C29 C30 H30 121.0 . . ?
C10 C11 H11 126.2 . . ?
C12 C11 C10 107.6(4) . . ?
C12 C11 H11 126.2 . . ?
C40 C39 C38 118.3(4) . . ?
C40 C39 H39 120.8 . . ?
C38 C39 H39 120.8 . . ?
C13 C12 C22 128.5(5) . . ?
C11 C12 C13 107.5(4) . . ?
C11 C12 C22 123.9(4) . . ?
C26 C25 C42 129.0(5) . . ?
C24 C25 C26 106.5(5) . . ?
C24 C25 C42 124.5(5) . . ?
N7 C32 C33 109.5(4) . . ?
N7 C32 C43 121.9(5) . . ?
C33 C32 C43 128.6(5) . . ?
C32 C33 H33 125.8 . . ?
C32 C33 C34 108.4(4) . . ?
C34 C33 H33 125.8 . . ?
C25 C42 H42A 109.5 . . ?
C25 C42 H42B 109.5 . . ?
C25 C42 H42C 109.5 . . ?
H42A C42 H42B 109.5 . . ?
H42A C42 H42C 109.5 . . ?
H42B C42 H42C 109.5 . . ?
C27 N6 Sn 115.0(3) . . ?
C27 N6 C31 119.5(5) . . ?
C27 N6 Sn2 113.6(4) . . ?
C31 N6 Sn 125.1(4) . . ?
C31 N6 Sn2 126.5(5) . . ?
Sn2 N6 Sn 1.4(3) . . ?
C14 N4 Sn1 114.7(3) . . ?
C14 N4 C18 120.4(5) . . ?
C18 N4 Sn1 124.9(4) . . ?
H19A C19 H19B 109.5 . . ?
H19A C19 H19C 109.5 . . ?
H19B C19 H19C 109.5 . . ?
C1 C19 H19A 109.5 . . ?
C1 C19 H19B 109.5 . . ?
C1 C19 H19C 109.5 . . ?
C35 C34 C33 105.3(4) . . ?
C35 C34 C44 129.7(4) . . ?
C33 C34 C44 125.0(4) . . ?
N4 C14 C13 116.6(5) . . ?
N4 C14 C15 118.9(5) . . ?
C15 C14 C13 124.5(5) . . ?
N1 C1 C2 110.0(4) . . ?
N1 C1 C19 121.3(4) . . ?
C2 C1 C19 128.7(4) . . ?
C27 C28 H28 120.2 . . ?
C29 C28 C27 119.6(6) . . ?
C29 C28 H28 120.2 . . ?
C23 C24 H24 126.0 . . ?
C25 C24 C23 108.0(4) . . ?
C25 C24 H24 126.0 . . ?
C30 C29 C28 119.4(7) . . ?
C30 C29 H29 120.3 . . ?
C28 C29 H29 120.3 . . ?
C14 C15 H15 119.9 . . ?
C16 C15 C14 120.3(5) . . ?
C16 C15 H15 119.9 . . ?
C32 C43 H43A 109.5 . . ?
C32 C43 H43B 109.5 . . ?
C32 C43 H43C 109.5 . . ?
H43A C43 H43B 109.5 . . ?
H43A C43 H43C 109.5 . . ?
H43B C43 H43C 109.5 . . ?
C34 C44 H44A 109.5 . . ?
C34 C44 H44B 109.5 . . ?
C34 C44 H44C 109.5 . . ?
H44A C44 H44B 109.5 . . ?
H44A C44 H44C 109.5 . . ?
H44B C44 H44C 109.5 . . ?
C10 C21 H21A 109.5 . . ?
C10 C21 H21B 109.5 . . ?
C10 C21 H21C 109.5 . . ?
H21A C21 H21B 109.5 . . ?
H21A C21 H21C 109.5 . . ?
H21B C21 H21C 109.5 . . ?
C12 C22 H22A 109.5 . . ?
C12 C22 H22B 109.5 . . ?
C12 C22 H22C 109.5 . . ?
H22A C22 H22B 109.5 . . ?
H22A C22 H22C 109.5 . . ?
H22B C22 H22C 109.5 . . ?
N4 C18 H18 118.4 . . ?
C17 C18 N4 123.3(5) . . ?
C17 C18 H18 118.4 . . ?
C18 C17 H17 121.3 . . ?
C18 C17 C16 117.3(6) . . ?
C16 C17 H17 121.3 . . ?
C15 C16 C17 119.8(6) . . ?
C15 C16 H16 120.1 . . ?
C17 C16 H16 120.1 . . ?
C3 C20 H20A 109.5 . . ?
C3 C20 H20B 109.5 . . ?
C3 C20 H20C 109.5 . . ?
H20A C20 H20B 109.5 . . ?
H20A C20 H20C 109.5 . . ?
H20B C20 H20C 109.5 . . ?
C23 C41 H41A 109.5 . . ?
C23 C41 H41B 109.5 . . ?
C23 C41 H41C 109.5 . . ?
H41A C41 H41B 109.5 . . ?
H41A C41 H41C 109.5 . . ?
H41B C41 H41C 109.5 . . ?
N5 Sn2 N7 90.3(4) . . ?
N5 Sn2 N8 89.9(4) . . ?
N5 Sn2 N6 74.4(4) . . ?
N8 Sn2 N7 69.8(3) . . ?
N8 Sn2 N6 82.9(3) . . ?
N6 Sn2 N7 148.7(5) . . ?

loop_
_geom_bond_atom_site_label_1
_geom_bond_atom_site_label_2
_geom_bond_distance
_geom_bond_site_symmetry_2
_geom_bond_publ_flag
Sn1 N3 2.198(4) . ?
Sn1 N2 2.355(4) . ?
Sn1 N1 2.280(4) . ?
Sn1 N4 2.432(4) . ?
Sn N5 2.228(5) . ?
Sn N7 2.235(5) . ?
Sn N8 2.350(5) . ?
Sn N6 2.472(6) . ?
N3 C10 1.351(6) . ?
N3 C13 1.419(6) . ?
N5 C26 1.404(7) . ?
N5 C23 1.359(6) . ?
N5 Sn2 2.128(11) . ?
C37 H37 0.9500 . ?
C37 C36 1.412(6) . ?
C37 C38 1.371(6) . ?
C5 N2 1.363(5) . ?
C5 C6 1.402(6) . ?
C5 C4 1.443(6) . ?
N2 C9 1.353(6) . ?
C40 H40 0.9500 . ?
C40 N8 1.358(6) . ?
C40 C39 1.355(7) . ?
C35 C36 1.431(6) . ?
C35 N7 1.380(6) . ?
C35 C34 1.402(6) . ?
C26 C27 1.441(7) . ?
C26 C25 1.402(7) . ?
C6 H6 0.9500 . ?
C6 C7 1.362(6) . ?
C9 H9 0.9500 . ?
C9 C8 1.365(7) . ?
C36 N8 1.360(6) . ?
C23 C24 1.392(7) . ?
C23 C41 1.475(8) . ?
C4 N1 1.372(6) . ?
C4 C3 1.416(6) . ?
C10 C11 1.402(6) . ?
C10 C21 1.474(7) . ?
C8 H8 0.9500 . ?
C8 C7 1.391(7) . ?
C27 N6 1.341(7) . ?
C27 C28 1.400(9) . ?
N7 C32 1.361(6) . ?
N7 Sn2 2.333(11) . ?
C7 H7 0.9500 . ?
C13 C12 1.398(6) . ?
C13 C14 1.410(7) . ?
N8 Sn2 2.321(11) . ?
N1 C1 1.360(6) . ?
C38 H38 0.9500 . ?
C38 C39 1.398(7) . ?
C3 C2 1.405(6) . ?
C3 C20 1.492(7) . ?
C31 H31 0.9500 . ?
C31 C30 1.352(9) . ?
C31 N6 1.355(6) . ?
C2 H2 0.9500 . ?
C2 C1 1.384(7) . ?
C30 H30 0.9500 . ?
C30 C29 1.387(9) . ?
C11 H11 0.9500 . ?
C11 C12 1.382(7) . ?
C39 H39 0.9500 . ?
C12 C22 1.512(6) . ?
C25 C42 1.506(8) . ?
C25 C24 1.387(7) . ?
C32 C33 1.376(7) . ?
C32 C43 1.492(7) . ?
C33 H33 0.9500 . ?
C33 C34 1.403(6) . ?
C42 H42A 0.9800 . ?
C42 H42B 0.9800 . ?
C42 H42C 0.9800 . ?
N6 Sn2 2.331(11) . ?
N4 C14 1.335(6) . ?
N4 C18 1.358(7) . ?
C19 H19A 0.9800 . ?
C19 H19B 0.9800 . ?
C19 H19C 0.9800 . ?
C19 C1 1.494(7) . ?
C34 C44 1.509(7) . ?
C14 C15 1.407(7) . ?
C28 H28 0.9500 . ?
C28 C29 1.391(8) . ?
C24 H24 0.9500 . ?
C29 H29 0.9500 . ?
C15 H15 0.9500 . ?
C15 C16 1.371(8) . ?
C43 H43A 0.9800 . ?
C43 H43B 0.9800 . ?
C43 H43C 0.9800 . ?
C44 H44A 0.9800 . ?
C44 H44B 0.9800 . ?
C44 H44C 0.9800 . ?
C21 H21A 0.9800 . ?
C21 H21B 0.9800 . ?
C21 H21C 0.9800 . ?
C22 H22A 0.9800 . ?
C22 H22B 0.9800 . ?
C22 H22C 0.9800 . ?
C18 H18 0.9500 . ?
C18 C17 1.351(9) . ?
C17 H17 0.9500 . ?
C17 C16 1.401(9) . ?
C16 H16 0.9500 . ?
C20 H20A 0.9800 . ?
C20 H20B 0.9800 . ?
C20 H20C 0.9800 . ?
C41 H41A 0.9800 . ?
C41 H41B 0.9800 . ?
C41 H41C 0.9800 . ?

loop_
_geom_torsion_atom_site_label_1
_geom_torsion_atom_site_label_2
_geom_torsion_atom_site_label_3
_geom_torsion_atom_site_label_4
_geom_torsion
_geom_torsion_site_symmetry_1
_geom_torsion_site_symmetry_2
_geom_torsion_site_symmetry_3
_geom_torsion_site_symmetry_4
_geom_torsion_publ_flag
Sn1 N3 C10 C11 178.4(3) . . . . ?
Sn1 N3 C10 C21 -1.0(8) . . . . ?
Sn1 N3 C13 C12 -178.2(3) . . . . ?
Sn1 N3 C13 C14 3.7(6) . . . . ?
Sn1 N2 C9 C8 176.4(3) . . . . ?
Sn1 N1 C1 C2 -172.9(3) . . . . ?
Sn1 N1 C1 C19 6.5(7) . . . . ?
Sn1 N4 C14 C13 -1.0(6) . . . . ?
Sn1 N4 C14 C15 179.9(4) . . . . ?
Sn1 N4 C18 C17 -178.5(5) . . . . ?
Sn N5 C26 C27 3.1(6) . . . . ?
Sn N5 C26 C25 179.9(3) . . . . ?
Sn N5 C23 C24 -179.7(3) . . . . ?
Sn N5 C23 C41 2.3(8) . . . . ?
Sn N7 C32 C33 177.5(3) . . . . ?
Sn N7 C32 C43 -1.1(7) . . . . ?
N3 C10 C11 C12 0.1(6) . . . . ?
N3 C13 C12 C11 -1.2(5) . . . . ?
N3 C13 C12 C22 178.7(5) . . . . ?
N3 C13 C14 N4 -1.6(7) . . . . ?
N3 C13 C14 C15 177.4(5) . . . . ?
N5 C26 C27 N6 4.7(7) . . . . ?
N5 C26 C27 C28 -177.0(5) . . . . ?
N5 C26 C25 C42 178.8(5) . . . . ?
N5 C26 C25 C24 -0.6(6) . . . . ?
N5 C23 C24 C25 0.5(6) . . . . ?
C37 C36 N8 Sn -175.8(3) . . . . ?
C37 C36 N8 C40 4.2(6) . . . . ?
C37 C36 N8 Sn2 -172.8(4) . . . . ?
C37 C38 C39 C40 2.7(7) . . . . ?
C5 N2 C9 C8 -2.3(6) . . . . ?
C5 C6 C7 C8 0.3(7) . . . . ?
C5 C4 N1 Sn1 -10.1(5) . . . . ?
C5 C4 N1 C1 175.2(4) . . . . ?
C5 C4 C3 C2 -174.6(4) . . . . ?
C5 C4 C3 C20 5.1(8) . . . . ?
N2 C5 C6 C7 -3.3(6) . . . . ?
N2 C5 C4 N1 1.4(5) . . . . ?
N2 C5 C4 C3 175.9(4) . . . . ?
N2 C9 C8 C7 -0.7(7) . . . . ?
C35 C36 N8 Sn 5.6(5) . . . . ?
C35 C36 N8 C40 -174.4(4) . . . . ?
C35 C36 N8 Sn2 8.7(6) . . . . ?
C35 N7 C32 C33 0.3(5) . . . . ?
C35 N7 C32 C43 -178.3(4) . . . . ?
C26 N5 C23 C24 -0.9(5) . . . . ?
C26 N5 C23 C41 -178.9(5) . . . . ?
C26 C27 N6 Sn -9.3(6) . . . . ?
C26 C27 N6 C31 177.7(4) . . . . ?
C26 C27 N6 Sn2 -9.2(6) . . . . ?
C26 C27 C28 C29 179.4(6) . . . . ?
C26 C25 C24 C23 0.1(6) . . . . ?
C6 C5 N2 Sn1 -174.6(3) . . . . ?
C6 C5 N2 C9 4.2(6) . . . . ?
C6 C5 C4 N1 -176.3(4) . . . . ?
C6 C5 C4 C3 -1.7(7) . . . . ?
C9 C8 C7 C6 1.7(7) . . . . ?
C36 C37 C38 C39 -0.5(6) . . . . ?
C36 C35 N7 Sn -4.2(5) . . . . ?
C36 C35 N7 C32 173.5(4) . . . . ?
C36 C35 N7 Sn2 -6.8(6) . . . . ?
C36 C35 C34 C33 -172.4(4) . . . . ?
C36 C35 C34 C44 7.4(8) . . . . ?
C23 N5 C26 C27 -175.9(4) . . . . ?
C23 N5 C26 C25 0.9(5) . . . . ?
C4 C5 N2 Sn1 7.6(4) . . . . ?
C4 C5 N2 C9 -173.6(4) . . . . ?
C4 C5 C6 C7 174.3(4) . . . . ?
C4 N1 C1 C2 0.6(5) . . . . ?
C4 N1 C1 C19 179.9(4) . . . . ?
C4 C3 C2 C1 0.1(5) . . . . ?
C10 N3 C13 C12 1.3(5) . . . . ?
C10 N3 C13 C14 -176.9(4) . . . . ?
C10 C11 C12 C13 0.7(6) . . . . ?
C10 C11 C12 C22 -179.3(5) . . . . ?
C27 C26 C25 C42 -5.0(10) . . . . ?
C27 C26 C25 C24 175.6(5) . . . . ?
C27 C28 C29 C30 2.8(11) . . . . ?
N7 C35 C36 C37 -179.6(4) . . . . ?
N7 C35 C36 N8 -1.1(6) . . . . ?
N7 C35 C34 C33 -0.3(5) . . . . ?
N7 C35 C34 C44 179.5(4) . . . . ?
N7 C32 C33 C34 -0.5(5) . . . . ?
C13 N3 C10 C11 -0.9(5) . . . . ?
C13 N3 C10 C21 179.7(5) . . . . ?
C13 C14 C15 C16 179.7(6) . . . . ?
N8 C40 C39 C38 -1.5(7) . . . . ?
N1 C4 C3 C2 0.2(5) . . . . ?
N1 C4 C3 C20 180.0(4) . . . . ?
C38 C37 C36 C35 175.4(4) . . . . ?
C38 C37 C36 N8 -3.0(6) . . . . ?
C3 C4 N1 Sn1 174.2(3) . . . . ?
C3 C4 N1 C1 -0.5(5) . . . . ?
C3 C2 C1 N1 -0.4(5) . . . . ?
C3 C2 C1 C19 -179.8(4) . . . . ?
C31 C30 C29 C28 -0.1(10) . . . . ?
C30 C31 N6 Sn -168.8(4) . . . . ?
C30 C31 N6 C27 3.5(8) . . . . ?
C30 C31 N6 Sn2 -168.5(5) . . . . ?
C39 C40 N8 Sn 178.0(4) . . . . ?
C39 C40 N8 C36 -2.0(7) . . . . ?
C39 C40 N8 Sn2 174.8(5) . . . . ?
C12 C13 C14 N4 -179.2(5) . . . . ?
C12 C13 C14 C15 -0.2(9) . . . . ?
C25 C26 C27 N6 -171.3(5) . . . . ?
C25 C26 C27 C28 7.0(10) . . . . ?
C32 C33 C34 C35 0.5(5) . . . . ?
C32 C33 C34 C44 -179.3(4) . . . . ?
C42 C25 C24 C23 -179.3(5) . . . . ?
N6 C27 C28 C29 -2.4(10) . . . . ?
N6 C31 C30 C29 -3.1(9) . . . . ?
N4 C14 C15 C16 -1.3(9) . . . . ?
N4 C18 C17 C16 -1.4(11) . . . . ?
C34 C35 C36 C37 -8.0(7) . . . . ?
C34 C35 C36 N8 170.5(4) . . . . ?
C34 C35 N7 Sn -177.7(3) . . . . ?
C34 C35 N7 C32 0.0(5) . . . . ?
C34 C35 N7 Sn2 179.8(4) . . . . ?
C14 C13 C12 C11 176.7(5) . . . . ?
C14 C13 C12 C22 -3.4(9) . . . . ?
C14 N4 C18 C17 1.5(9) . . . . ?
C14 C15 C16 C17 1.4(11) . . . . ?
C28 C27 N6 Sn 172.4(5) . . . . ?
C28 C27 N6 C31 -0.7(8) . . . . ?
C28 C27 N6 Sn2 172.4(5) . . . . ?
C43 C32 C33 C34 178.0(5) . . . . ?
C21 C10 C11 C12 179.6(5) . . . . ?
C18 N4 C14 C13 179.0(5) . . . . ?
C18 N4 C14 C15 -0.1(8) . . . . ?
C18 C17 C16 C15 -0.1(12) . . . . ?
C20 C3 C2 C1 -179.6(4) . . . . ?
C41 C23 C24 C25 178.4(5) . . . . ?
Sn2 N5 C26 C27 3.0(7) . . . . ?
Sn2 N5 C26 C25 179.9(5) . . . . ?
Sn2 N5 C23 C24 -179.5(5) . . . . ?
Sn2 N5 C23 C41 2.6(9) . . . . ?
Sn2 N7 C32 C33 -179.4(5) . . . . ?
Sn2 N7 C32 C43 2.0(8) . . . . ?
